data_4077586
loop_
_publ_author_name
'Chui, Kwoli'
'Li, Hung-Wing'
'Xie, Zuowei'

_publ_section_title
;
 Synthesis and Structural Characterization ofcloso-exo,exo-nido,
 andpseudoclosoGroup 1 Carborane Compounds of the C2B10System
;
_journal_issue 25
_journal_name_full Organometallics
_journal_page_first 5447
_journal_paper_doi 10.1021/om000547m
_journal_volume 19
_journal_year 2000
_chemical_formula_sum 'C40 H72 B10 K2 O12'
_chemical_formula_weight 931.28
_chemical_name_systematic
; 
 ? 
;
_space_group_IT_number 14
_symmetry_cell_setting monoclinic
_symmetry_space_group_name_Hall '-P 2yn'
_symmetry_space_group_name_H-M 'P 1 21/n 1'
_atom_sites_solution_hydrogens geom
_atom_sites_solution_primary direct
_atom_sites_solution_secondary difmap
_audit_creation_method SHELXL-97
_cell_angle_alpha 90.00
_cell_angle_beta 95.19(3)
_cell_angle_gamma 90.00
_cell_formula_units_Z 4
_cell_length_a 19.117(4)
_cell_length_b 10.776(2)
_cell_length_c 24.694(5)
_cell_measurement_temperature 293(2)
_cell_volume 5066.2(18)
_computing_structure_refinement 'SHELXL-97 (Sheldrick, 1997)'
_computing_structure_solution 'SHELXS-97 (Sheldrick, 1990)'
_diffrn_ambient_temperature 293(2)
_diffrn_measured_fraction_theta_full 0.769
_diffrn_measured_fraction_theta_max 0.769
_diffrn_radiation_monochromator graphite
_diffrn_radiation_source 'fine-focus sealed tube'
_diffrn_radiation_type MoK\a
_diffrn_radiation_wavelength 0.71073
_diffrn_reflns_av_R_equivalents 0.1028
_diffrn_reflns_av_sigmaI/netI 0.1029
_diffrn_reflns_limit_h_max 20
_diffrn_reflns_limit_h_min 0
_diffrn_reflns_limit_k_max 10
_diffrn_reflns_limit_k_min -10
_diffrn_reflns_limit_l_max 26
_diffrn_reflns_limit_l_min -26
_diffrn_reflns_number 8849
_diffrn_reflns_theta_full 25.00
_diffrn_reflns_theta_max 25.00
_diffrn_reflns_theta_min 2.06
_exptl_absorpt_coefficient_mu 0.242
_exptl_absorpt_correction_T_max 1.0000
_exptl_absorpt_correction_T_min 0.8760
_exptl_absorpt_correction_type abscor
_exptl_crystal_colour colorless
_exptl_crystal_density_diffrn 1.221
_exptl_crystal_density_method 'not measured'
_exptl_crystal_description plate
_exptl_crystal_F_000 1984
_exptl_crystal_size_max 0.40
_exptl_crystal_size_mid 0.40
_exptl_crystal_size_min 0.05
_refine_diff_density_max 0.523
_refine_diff_density_min -0.422
_refine_diff_density_rms 0.119
_refine_ls_extinction_coef 0.0076(9)
_refine_ls_extinction_expression Fc^*^=kFc[1+0.001xFc^2^\l^3^/sin(2\q)]^-1/4^
_refine_ls_extinction_method SHELXL
_refine_ls_goodness_of_fit_ref 1.132
_refine_ls_hydrogen_treatment mixed
_refine_ls_matrix_type full
_refine_ls_number_parameters 589
_refine_ls_number_reflns 5086
_refine_ls_number_restraints 3
_refine_ls_restrained_S_all 1.160
_refine_ls_R_factor_all 0.1169
_refine_ls_R_factor_gt 0.0997
_refine_ls_shift/su_max 0.142
_refine_ls_shift/su_mean 0.009
_refine_ls_structure_factor_coef Fsqd
_refine_ls_weighting_details 'calc w=1/[\s^2^(Fo^2^)+(0.1887P)^2^+0.0000P] where P=(Fo^2^+2Fc^2^)/3'
_refine_ls_weighting_scheme calc
_refine_ls_wR_factor_gt 0.2561
_refine_ls_wR_factor_ref 0.2758
_reflns_number_gt 4264
_reflns_number_total 5086
_reflns_threshold_expression >2sigma(I)
_cod_data_source_file om000547m.cif
_cod_data_source_block compound_3
_cod_original_cell_volume 5066.3(18)
_cod_original_sg_symbol_H-M P2(1)/n
_cod_database_code 4077586

loop_
_symmetry_equiv_pos_as_xyz
'x, y, z'
'-x+1/2, y+1/2, -z+1/2'
'-x, -y, -z'
'x-1/2, -y-1/2, z-1/2'

loop_
_atom_site_label
_atom_site_type_symbol
_atom_site_fract_x
_atom_site_fract_y
_atom_site_fract_z
_atom_site_U_iso_or_equiv
_atom_site_adp_type
_atom_site_occupancy
_atom_site_symmetry_multiplicity
_atom_site_calc_flag
_atom_site_refinement_flags
C7 C -0.04819(19) 0.1751(3) 0.19109(14) 0.0478(10) Uani 1 1 d .
C9 C -0.02331(16) 0.2111(3) 0.30352(13) 0.0465(10) Uani 1 1 d D
B8 B -0.0748(2) 0.2069(5) 0.24960(15) 0.0507(12) Uani 1 1 d D
H8 H -0.1038 0.2952 0.2492 0.061 Uiso 1 1 calc R
B10 B 0.0510(2) 0.1483(4) 0.30572(17) 0.0498(12) Uani 1 1 d D
H10 H 0.0856 0.2022 0.3350 0.060 Uiso 1 1 calc R
B11 B 0.0907(2) 0.1162(4) 0.24602(18) 0.0547(13) Uani 1 1 d .
H11 H 0.1404 0.1680 0.2482 0.066 Uiso 1 1 calc R
B12 B 0.0369(2) 0.1543(4) 0.18827(16) 0.0479(11) Uani 1 1 d .
H12 H 0.0593 0.2368 0.1701 0.057 Uiso 1 1 calc R
B3 B -0.0876(3) 0.0565(5) 0.21890(18) 0.0578(13) Uani 1 1 d .
H3 H -0.1420 0.0245 0.2098 0.069 Uiso 1 1 calc R
B4 B -0.0426(3) 0.0550(4) 0.28958(17) 0.0538(12) Uani 1 1 d D
H4 H -0.0697 0.0412 0.3266 0.065 Uiso 1 1 calc R
B5 B 0.0517(2) -0.0058(4) 0.27688(17) 0.0540(13) Uani 1 1 d .
H5 H 0.0806 -0.0753 0.3027 0.065 Uiso 1 1 calc R
B6 B 0.0555(3) -0.0067(5) 0.20612(17) 0.0564(13) Uani 1 1 d .
H6 H 0.0895 -0.0700 0.1854 0.068 Uiso 1 1 calc R
B2 B -0.0264(3) 0.0310(5) 0.17323(18) 0.0566(13) Uani 1 1 d .
H2 H -0.0404 -0.0095 0.1328 0.068 Uiso 1 1 calc R
B1 B -0.0245(3) -0.0554(5) 0.23571(19) 0.0567(13) Uani 1 1 d .
H1 H -0.0412 -0.1525 0.2392 0.068 Uiso 1 1 calc R
C11 C -0.0890(2) 0.2479(4) 0.14471(15) 0.0564(11) Uani 1 1 d .
H11A H -0.0826 0.2063 0.1107 0.068 Uiso 1 1 calc R
H11B H -0.1386 0.2443 0.1500 0.068 Uiso 1 1 calc R
C12 C -0.0685(2) 0.3824(4) 0.13937(14) 0.0525(11) Uani 1 1 d .
C13 C -0.1002(2) 0.4530(4) 0.09593(15) 0.0595(12) Uani 1 1 d .
H13A H -0.1327 0.4153 0.0709 0.071 Uiso 1 1 calc R
C14 C -0.0844(3) 0.5755(4) 0.08950(17) 0.0723(14) Uani 1 1 d .
H14A H -0.1063 0.6195 0.0603 0.087 Uiso 1 1 calc R
C15 C -0.0362(3) 0.6348(5) 0.12578(19) 0.0760(14) Uani 1 1 d .
H15A H -0.0254 0.7181 0.1213 0.091 Uiso 1 1 calc R
C16 C -0.0046(2) 0.5674(4) 0.16873(18) 0.0701(14) Uani 1 1 d .
H16A H 0.0276 0.6062 0.1937 0.084 Uiso 1 1 calc R
C17 C -0.0199(2) 0.4434(4) 0.17545(16) 0.0583(12) Uani 1 1 d .
H17A H 0.0027 0.3999 0.2045 0.070 Uiso 1 1 calc R
C21 C -0.0501(2) 0.2640(4) 0.35352(15) 0.0588(12) Uani 1 1 d .
H21A H -0.0281 0.2201 0.3849 0.071 Uiso 1 1 calc R
H21B H -0.1002 0.2491 0.3521 0.071 Uiso 1 1 calc R
C22 C -0.0367(2) 0.4029(4) 0.36146(14) 0.0543(11) Uani 1 1 d .
C23 C -0.0530(2) 0.4859(4) 0.31992(17) 0.0631(12) Uani 1 1 d .
H23A H -0.0710 0.4558 0.2862 0.076 Uiso 1 1 calc R
C24 C -0.0436(2) 0.6117(5) 0.3263(2) 0.0757(15) Uani 1 1 d .
H24A H -0.0550 0.6646 0.2971 0.091 Uiso 1 1 calc R
C25 C -0.0179(3) 0.6597(5) 0.3750(2) 0.0882(17) Uani 1 1 d .
H25A H -0.0126 0.7449 0.3795 0.106 Uiso 1 1 calc R
C26 C 0.0003(3) 0.5800(5) 0.4173(2) 0.0911(17) Uani 1 1 d .
H26A H 0.0192 0.6116 0.4505 0.109 Uiso 1 1 calc R
C27 C -0.0093(3) 0.4509(5) 0.41116(17) 0.0778(15) Uani 1 1 d .
H27A H 0.0026 0.3980 0.4403 0.093 Uiso 1 1 calc R
K1 K 0.17995(5) 0.12293(9) 0.13357(3) 0.0573(3) Uani 1 1 d .
O1 O 0.18654(17) 0.3880(3) 0.13018(13) 0.0759(10) Uani 1 1 d .
O2 O 0.11499(15) 0.2817(3) 0.03841(11) 0.0700(9) Uani 1 1 d .
O3 O 0.11543(17) 0.0173(3) 0.03330(12) 0.0795(10) Uani 1 1 d .
O4 O 0.22961(18) -0.1143(3) 0.08467(13) 0.0779(10) Uani 1 1 d .
O5 O 0.30074(15) -0.0006(3) 0.17567(13) 0.0740(9) Uani 1 1 d .
O6 O 0.29443(15) 0.2581(3) 0.18586(11) 0.0664(9) Uani 1 1 d .
C31 C 0.1551(3) 0.4608(5) 0.0871(2) 0.0820(16) Uani 1 1 d .
H31A H 0.1880 0.4734 0.0599 0.098 Uiso 1 1 calc R
H31B H 0.1422 0.5413 0.1007 0.098 Uiso 1 1 calc R
C32 C 0.0930(3) 0.3969(5) 0.0632(2) 0.0823(15) Uani 1 1 d .
H32A H 0.0681 0.4490 0.0358 0.099 Uiso 1 1 calc R
H32B H 0.0617 0.3786 0.0909 0.099 Uiso 1 1 calc R
C33 C 0.0570(3) 0.2088(5) 0.01812(19) 0.0819(15) Uani 1 1 d .
H33A H 0.0271 0.2561 -0.0082 0.098 Uiso 1 1 calc R
H33B H 0.0295 0.1852 0.0476 0.098 Uiso 1 1 calc R
C34 C 0.0830(3) 0.0967(5) -0.00793(18) 0.0886(17) Uani 1 1 d .
H34A H 0.0443 0.0538 -0.0280 0.106 Uiso 1 1 calc R
H34B H 0.1168 0.1197 -0.0332 0.106 Uiso 1 1 calc R
C35 C 0.1370(3) -0.0961(5) 0.0137(2) 0.0918(17) Uani 1 1 d .
H35A H 0.1718 -0.0824 -0.0119 0.110 Uiso 1 1 calc R
H35B H 0.0971 -0.1381 -0.0054 0.110 Uiso 1 1 calc R
C36 C 0.1680(3) -0.1768(5) 0.0601(2) 0.0911(17) Uani 1 1 d .
H36A H 0.1342 -0.1884 0.0867 0.109 Uiso 1 1 calc R
H36B H 0.1806 -0.2575 0.0466 0.109 Uiso 1 1 calc R
C37 C 0.2599(3) -0.1843(5) 0.1293(2) 0.0898(17) Uani 1 1 d .
H37A H 0.2736 -0.2659 0.1174 0.108 Uiso 1 1 calc R
H37B H 0.2267 -0.1945 0.1564 0.108 Uiso 1 1 calc R
C38 C 0.3234(3) -0.1130(5) 0.1527(2) 0.0927(17) Uani 1 1 d .
H38A H 0.3497 -0.1622 0.1805 0.111 Uiso 1 1 calc R
H38B H 0.3538 -0.0949 0.1243 0.111 Uiso 1 1 calc R
C39 C 0.3580(3) 0.0720(6) 0.2006(2) 0.0953(19) Uani 1 1 d .
H39A H 0.3885 0.0975 0.1734 0.114 Uiso 1 1 calc R
H39B H 0.3854 0.0224 0.2277 0.114 Uiso 1 1 calc R
C40 C 0.3300(3) 0.1826(5) 0.22672(19) 0.0895(17) Uani 1 1 d .
H40A H 0.2978 0.1574 0.2529 0.107 Uiso 1 1 calc R
H40B H 0.3681 0.2289 0.2458 0.107 Uiso 1 1 calc R
C41 C 0.2650(3) 0.3654(5) 0.20872(18) 0.0790(15) Uani 1 1 d .
H41A H 0.3002 0.4065 0.2332 0.095 Uiso 1 1 calc R
H41B H 0.2261 0.3417 0.2292 0.095 Uiso 1 1 calc R
C42 C 0.2401(3) 0.4502(4) 0.16421(19) 0.0796(15) Uani 1 1 d .
H42A H 0.2213 0.5254 0.1790 0.096 Uiso 1 1 calc R
H42B H 0.2787 0.4728 0.1433 0.096 Uiso 1 1 calc R
C54 C -0.2061(2) -0.1928(4) 0.33965(18) 0.0706(13) Uani 1 1 d .
H54A H -0.1602 -0.1747 0.3277 0.085 Uiso 1 1 calc R
H54B H -0.2304 -0.2485 0.3134 0.085 Uiso 1 1 calc R
K2 K -0.18496(7) 0.08368(10) 0.41896(4) 0.0824(4) Uani 1 1 d .
O7 O -0.24457(15) -0.0827(3) 0.34293(11) 0.0628(8) Uani 1 1 d .
O8 O -0.26221(15) 0.1776(3) 0.32970(11) 0.0671(9) Uani 1 1 d .
O9 O -0.23953(17) 0.3277(3) 0.42063(12) 0.0739(9) Uani 1 1 d .
O10 O -0.15183(16) 0.2424(3) 0.51123(11) 0.0680(9) Uani 1 1 d .
O11 O -0.13889(18) -0.0191(3) 0.52197(12) 0.0774(10) Uani 1 1 d .
O12 O -0.15772(17) -0.1720(3) 0.43146(12) 0.0719(9) Uani 1 1 d .
C43 C -0.2579(2) -0.0225(5) 0.29095(15) 0.0716(14) Uani 1 1 d .
H43A H -0.2818 -0.0796 0.2652 0.086 Uiso 1 1 calc R
H43B H -0.2136 0.0006 0.2774 0.086 Uiso 1 1 calc R
C44 C -0.3012(3) 0.0890(4) 0.29570(17) 0.0724(14) Uani 1 1 d .
H44A H -0.3135 0.1244 0.2600 0.087 Uiso 1 1 calc R
H44B H -0.3443 0.0674 0.3114 0.087 Uiso 1 1 calc R
C45 C -0.2997(3) 0.2910(5) 0.3348(2) 0.0766(14) Uani 1 1 d .
H45A H -0.3424 0.2754 0.3521 0.092 Uiso 1 1 calc R
H45B H -0.3126 0.3259 0.2991 0.092 Uiso 1 1 calc R
C46 C -0.2543(3) 0.3800(5) 0.3681(2) 0.0773(15) Uani 1 1 d .
H46A H -0.2109 0.3942 0.3514 0.093 Uiso 1 1 calc R
H46B H -0.2783 0.4589 0.3706 0.093 Uiso 1 1 calc R
C47 C -0.2001(3) 0.4090(4) 0.4573(2) 0.0772(15) Uani 1 1 d .
H47A H -0.2236 0.4885 0.4584 0.093 Uiso 1 1 calc R
H47B H -0.1538 0.4225 0.4451 0.093 Uiso 1 1 calc R
C48 C -0.1935(3) 0.3521(5) 0.5120(2) 0.0865(17) Uani 1 1 d .
H48A H -0.1716 0.4104 0.5383 0.104 Uiso 1 1 calc R
H48B H -0.2397 0.3317 0.5227 0.104 Uiso 1 1 calc R
C49 C -0.1475(3) 0.1797(5) 0.56206(17) 0.0796(16) Uani 1 1 d .
H49A H -0.1940 0.1551 0.5707 0.096 Uiso 1 1 calc R
H49B H -0.1275 0.2343 0.5906 0.096 Uiso 1 1 calc R
C50 C -0.1027(3) 0.0690(5) 0.55849(19) 0.0852(17) Uani 1 1 d .
H50A H -0.0584 0.0922 0.5451 0.102 Uiso 1 1 calc R
H50B H -0.0930 0.0322 0.5942 0.102 Uiso 1 1 calc R
C51 C -0.1021(3) -0.1327(5) 0.5195(2) 0.0892(18) Uani 1 1 d .
H51A H -0.0925 -0.1668 0.5558 0.107 Uiso 1 1 calc R
H51B H -0.0577 -0.1191 0.5044 0.107 Uiso 1 1 calc R
C52 C -0.1462(3) -0.2215(5) 0.48446(19) 0.0805(15) Uani 1 1 d .
H52A H -0.1224 -0.3009 0.4833 0.097 Uiso 1 1 calc R
H52B H -0.1908 -0.2346 0.4995 0.097 Uiso 1 1 calc R
C53 C -0.1981(3) -0.2528(4) 0.39452(19) 0.0724(14) Uani 1 1 d .
H53A H -0.2439 -0.2674 0.4073 0.087 Uiso 1 1 calc R
H53B H -0.1744 -0.3321 0.3924 0.087 Uiso 1 1 calc R

loop_
_atom_site_aniso_label
_atom_site_aniso_U_11
_atom_site_aniso_U_22
_atom_site_aniso_U_33
_atom_site_aniso_U_23
_atom_site_aniso_U_13
_atom_site_aniso_U_12
C7 0.048(2) 0.048(2) 0.0457(18) 0.0054(15) -0.0050(16) -0.0036(16)
C9 0.0372(18) 0.053(2) 0.0478(19) 0.0099(16) -0.0041(16) 0.0036(16)
B8 0.044(2) 0.057(3) 0.050(2) 0.0019(19) -0.0022(19) 0.002(2)
B10 0.053(2) 0.045(3) 0.049(2) 0.0074(18) -0.008(2) -0.009(2)
B11 0.047(2) 0.058(3) 0.058(2) 0.007(2) -0.002(2) -0.003(2)
B12 0.050(2) 0.046(3) 0.048(2) 0.0076(18) 0.0056(19) 0.0048(19)
B3 0.055(3) 0.062(3) 0.055(2) 0.000(2) -0.004(2) -0.014(2)
B4 0.070(3) 0.044(3) 0.049(2) 0.0024(18) 0.010(2) -0.008(2)
B5 0.053(3) 0.057(3) 0.051(2) 0.0099(19) -0.003(2) 0.008(2)
B6 0.058(3) 0.059(3) 0.052(2) 0.002(2) 0.006(2) 0.012(2)
B2 0.064(3) 0.055(3) 0.049(2) -0.0030(19) -0.006(2) -0.004(2)
B1 0.062(3) 0.042(3) 0.063(3) 0.004(2) -0.005(2) -0.007(2)
C11 0.054(2) 0.064(3) 0.049(2) 0.0023(17) -0.0073(18) 0.0039(19)
C12 0.057(2) 0.060(3) 0.0407(18) 0.0046(16) 0.0045(17) 0.0075(18)
C13 0.057(2) 0.074(3) 0.047(2) 0.0086(18) -0.0020(18) 0.006(2)
C14 0.087(3) 0.071(3) 0.059(2) 0.025(2) 0.006(2) 0.011(2)
C15 0.080(3) 0.067(3) 0.081(3) 0.024(2) 0.007(3) 0.003(2)
C16 0.073(3) 0.069(3) 0.067(3) 0.003(2) -0.001(2) -0.003(2)
C17 0.054(2) 0.065(3) 0.055(2) 0.0080(19) -0.0024(19) 0.002(2)
C21 0.065(2) 0.066(3) 0.044(2) 0.0040(17) 0.0009(18) 0.001(2)
C22 0.044(2) 0.072(3) 0.045(2) -0.0053(17) -0.0014(17) 0.0011(18)
C23 0.068(3) 0.056(3) 0.064(2) -0.0161(19) 0.000(2) -0.002(2)
C24 0.068(3) 0.076(3) 0.082(3) -0.007(2) -0.004(2) 0.010(2)
C25 0.074(3) 0.070(4) 0.119(4) -0.020(3) -0.002(3) 0.002(3)
C26 0.064(3) 0.107(4) 0.102(3) -0.054(3) 0.005(3) -0.015(3)
C27 0.086(3) 0.092(4) 0.054(2) -0.014(2) 0.002(2) 0.006(3)
K1 0.0515(5) 0.0589(6) 0.0603(5) -0.0019(4) -0.0016(4) -0.0002(4)
O1 0.084(2) 0.062(2) 0.0802(19) 0.0069(15) -0.0002(17) -0.0083(16)
O2 0.0608(17) 0.081(2) 0.0674(17) 0.0103(15) -0.0007(14) -0.0009(15)
O3 0.088(2) 0.092(2) 0.0562(16) -0.0090(15) -0.0027(15) -0.0138(18)
O4 0.096(2) 0.055(2) 0.083(2) 0.0028(14) 0.0086(18) -0.0055(16)
O5 0.0576(17) 0.079(2) 0.0846(19) 0.0126(15) -0.0002(15) 0.0124(15)
O6 0.0715(18) 0.069(2) 0.0566(15) 0.0005(13) -0.0058(14) -0.0118(15)
C31 0.102(4) 0.052(3) 0.093(3) 0.008(2) 0.014(3) 0.004(3)
C32 0.079(3) 0.090(4) 0.080(3) 0.035(2) 0.020(2) 0.031(3)
C33 0.070(3) 0.109(4) 0.064(3) 0.023(2) -0.012(2) -0.010(3)
C34 0.091(3) 0.126(4) 0.045(2) 0.009(2) -0.011(2) -0.035(3)
C35 0.087(3) 0.103(4) 0.087(3) -0.035(3) 0.016(3) -0.038(3)
C36 0.099(4) 0.062(3) 0.115(4) -0.026(3) 0.025(3) -0.023(3)
C37 0.110(4) 0.064(3) 0.098(3) 0.013(3) 0.022(3) 0.018(3)
C38 0.100(4) 0.088(4) 0.091(3) 0.023(3) 0.017(3) 0.042(3)
C39 0.065(3) 0.123(5) 0.092(3) 0.028(3) -0.025(3) -0.006(3)
C40 0.092(3) 0.102(4) 0.068(3) 0.018(3) -0.027(3) -0.029(3)
C41 0.085(3) 0.086(3) 0.067(3) -0.018(2) 0.010(2) -0.023(3)
C42 0.104(4) 0.058(3) 0.079(3) -0.024(2) 0.021(3) -0.016(3)
C54 0.064(3) 0.067(3) 0.080(3) -0.021(2) -0.001(2) -0.001(2)
K2 0.1136(9) 0.0559(7) 0.0704(6) 0.0019(4) -0.0317(6) 0.0028(6)
O7 0.0640(17) 0.069(2) 0.0544(15) -0.0030(13) 0.0019(13) 0.0009(14)
O8 0.0600(17) 0.064(2) 0.0736(17) 0.0090(13) -0.0132(14) -0.0033(14)
O9 0.081(2) 0.060(2) 0.0794(19) 0.0069(14) -0.0012(16) -0.0040(15)
O10 0.0797(19) 0.067(2) 0.0569(16) -0.0072(13) 0.0057(15) -0.0005(15)
O11 0.091(2) 0.065(2) 0.0711(18) 0.0024(14) -0.0213(16) 0.0070(17)
O12 0.079(2) 0.058(2) 0.0771(18) 0.0073(14) -0.0036(16) -0.0005(15)
C43 0.066(3) 0.106(4) 0.043(2) -0.003(2) 0.0101(19) -0.017(2)
C44 0.069(3) 0.088(4) 0.057(2) 0.012(2) -0.011(2) -0.002(2)
C45 0.070(3) 0.071(3) 0.087(3) 0.024(2) -0.005(2) 0.011(2)
C46 0.064(3) 0.073(3) 0.092(3) 0.029(2) -0.007(2) 0.005(2)
C47 0.075(3) 0.049(3) 0.106(4) -0.005(2) 0.005(3) 0.001(2)
C48 0.085(3) 0.089(4) 0.085(3) -0.019(3) 0.006(3) 0.003(3)
C49 0.091(3) 0.095(4) 0.051(2) -0.004(2) -0.005(2) -0.014(3)
C50 0.089(3) 0.100(4) 0.060(3) 0.009(2) -0.028(2) -0.017(3)
C51 0.101(4) 0.093(4) 0.069(3) 0.020(2) -0.014(3) 0.009(3)
C52 0.092(3) 0.068(3) 0.080(3) 0.023(2) 0.003(3) 0.004(3)
C53 0.068(3) 0.060(3) 0.089(3) -0.008(2) 0.005(2) -0.007(2)

loop_
_atom_type_symbol
_atom_type_description
_atom_type_scat_dispersion_real
_atom_type_scat_dispersion_imag
_atom_type_scat_source
C C 0.0033 0.0016 'International Tables Vol C Tables 4.2.6.8 and 6.1.1.4'
H H 0.0000 0.0000 'International Tables Vol C Tables 4.2.6.8 and 6.1.1.4'
B B 0.0013 0.0007 'International Tables Vol C Tables 4.2.6.8 and 6.1.1.4'
O O 0.0106 0.0060 'International Tables Vol C Tables 4.2.6.8 and 6.1.1.4'
K K 0.2009 0.2494 'International Tables Vol C Tables 4.2.6.8 and 6.1.1.4'

loop_
_geom_angle_atom_site_label_1
_geom_angle_atom_site_label_2
_geom_angle_atom_site_label_3
_geom_angle
C11 C7 B8 112.3(3)
C11 C7 B12 118.2(3)
B8 C7 B12 117.3(3)
C11 C7 B3 118.7(3)
B8 C7 B3 66.5(3)
B12 C7 B3 113.4(3)
C11 C7 B2 113.4(3)
B8 C7 B2 122.6(3)
B12 C7 B2 66.0(3)
B3 C7 B2 61.9(3)
C21 C9 B10 120.9(3)
C21 C9 B8 118.2(3)
B10 C9 B8 120.6(3)
C9 B8 C7 122.5(3)
C9 B8 B3 115.5(3)
C7 B8 B3 58.1(2)
C9 B8 B4 57.5(2)
C7 B8 B4 99.3(3)
B3 B8 B4 59.3(2)
C9 B10 B11 121.0(3)
C9 B10 B5 114.9(3)
B11 B10 B5 57.9(2)
C9 B10 B4 55.7(2)
B11 B10 B4 100.1(3)
B5 B10 B4 60.8(2)
B5 B11 B12 107.2(3)
B5 B11 B6 60.8(3)
B12 B11 B6 63.0(3)
B5 B11 B10 62.7(3)
B12 B11 B10 112.1(3)
B6 B11 B10 116.7(3)
C7 B12 B11 120.8(3)
C7 B12 B2 57.7(2)
B11 B12 B2 109.3(3)
C7 B12 B6 107.0(3)
B11 B12 B6 59.0(2)
B2 B12 B6 57.5(3)
C7 B3 B2 59.5(3)
C7 B3 B1 107.7(3)
B2 B3 B1 62.9(3)
C7 B3 B8 55.4(2)
B2 B3 B8 110.3(3)
B1 B3 B8 117.6(3)
C7 B3 B4 101.8(3)
B2 B3 B4 109.1(3)
B1 B3 B4 61.3(3)
B8 B3 B4 65.3(2)
B1 B4 B3 55.5(2)
B1 B4 B5 55.6(2)
B3 B4 B5 101.8(3)
B1 B4 B8 104.1(3)
B3 B4 B8 55.5(2)
B5 B4 B8 116.3(3)
B1 B4 B10 103.8(3)
B3 B4 B10 119.5(3)
B5 B4 B10 53.3(2)
B8 B4 B10 85.3(2)
B11 B5 B6 60.3(3)
B11 B5 B1 109.9(3)
B6 B5 B1 62.4(3)
B11 B5 B10 59.5(3)
B6 B5 B10 113.5(3)
B1 B5 B10 117.8(3)
B11 B5 B4 104.8(3)
B6 B5 B4 106.4(3)
B1 B5 B4 58.5(2)
B10 B5 B4 66.0(2)
B2 B6 B11 111.7(3)
B2 B6 B5 110.2(3)
B11 B6 B5 58.9(3)
B2 B6 B12 61.1(3)
B11 B6 B12 58.0(2)
B5 B6 B12 102.2(3)
B2 B6 B1 60.4(3)
B11 B6 B1 106.6(3)
B5 B6 B1 59.5(3)
B12 B6 B1 102.6(3)
C7 B2 B3 58.6(3)
C7 B2 B6 109.1(3)
B3 B2 B6 111.5(3)
C7 B2 B1 103.9(3)
B3 B2 B1 58.8(3)
B6 B2 B1 62.2(3)
C7 B2 B12 56.2(2)
B3 B2 B12 103.2(3)
B6 B2 B12 61.4(3)
B1 B2 B12 104.0(3)
B3 B1 B5 116.4(3)
B3 B1 B2 58.2(3)
B5 B1 B2 106.6(3)
B3 B1 B6 107.1(3)
B5 B1 B6 58.1(2)
B2 B1 B6 57.5(3)
B3 B1 B4 63.3(3)
B5 B1 B4 65.9(3)
B2 B1 B4 107.1(3)
B6 B1 B4 108.8(3)
C12 C11 C7 115.9(3)
C17 C12 C13 116.6(4)
C17 C12 C11 124.1(3)
C13 C12 C11 119.3(3)
C14 C13 C12 121.8(4)
C13 C14 C15 120.9(4)
C16 C15 C14 118.3(4)
C15 C16 C17 121.3(4)
C16 C17 C12 121.0(4)
C9 C21 C22 114.5(3)
C23 C22 C27 117.3(4)
C23 C22 C21 121.2(3)
C27 C22 C21 121.6(4)
C24 C23 C22 122.5(4)
C25 C24 C23 120.7(5)
C24 C25 C26 118.8(5)
C25 C26 C27 120.9(5)
C22 C27 C26 119.9(5)
O5 K1 O6 59.75(9)
O5 K1 O1 116.80(10)
O6 K1 O1 57.81(9)
O5 K1 O3 113.95(10)
O6 K1 O3 147.24(9)
O1 K1 O3 112.57(10)
O5 K1 O4 57.59(9)
O6 K1 O4 111.03(9)
O1 K1 O4 144.89(10)
O3 K1 O4 56.64(9)
O5 K1 O2 144.59(9)
O6 K1 O2 107.65(9)
O1 K1 O2 55.81(9)
O3 K1 O2 56.95(9)
O4 K1 O2 106.59(9)
C31 O1 C42 114.6(4)
C31 O1 K1 124.1(3)
C42 O1 K1 118.8(3)
C33 O2 C32 112.0(4)
C33 O2 K1 102.2(3)
C32 O2 K1 105.3(2)
C35 O3 C34 113.6(4)
C35 O3 K1 121.8(3)
C34 O3 K1 119.9(3)
C37 O4 C36 109.9(4)
C37 O4 K1 105.2(3)
C36 O4 K1 106.8(3)
C38 O5 C39 112.8(4)
C38 O5 K1 122.0(3)
C39 O5 K1 118.3(3)
C40 O6 C41 111.4(3)
C40 O6 K1 109.2(3)
C41 O6 K1 106.3(3)
O1 C31 C32 108.7(4)
C31 C32 O2 108.5(4)
O2 C33 C34 109.0(4)
O3 C34 C33 108.7(4)
O3 C35 C36 110.4(4)
O4 C36 C35 107.4(4)
O4 C37 C38 106.6(4)
O5 C38 C37 108.9(4)
O5 C39 C40 109.5(4)
O6 C40 C39 108.7(4)
O6 C41 C42 108.7(4)
O1 C42 C41 108.2(4)
O7 C54 C53 108.9(4)
O8 K2 O7 62.19(9)
O8 K2 O12 122.11(9)
O7 K2 O12 60.05(9)
O8 K2 O9 59.66(9)
O7 K2 O9 118.84(9)
O12 K2 O9 166.45(11)
O8 K2 O11 165.35(11)
O7 K2 O11 115.50(10)
O12 K2 O11 58.74(9)
O9 K2 O11 115.72(10)
O8 K2 O10 118.89(10)
O7 K2 O10 166.35(10)
O12 K2 O10 118.05(9)
O9 K2 O10 59.38(9)
O11 K2 O10 59.58(9)
O8 K2 C43 42.00(11)
O7 K2 C43 22.57(10)
O12 K2 C43 80.50(11)
O9 K2 C43 101.43(11)
O11 K2 C43 137.85(11)
O10 K2 C43 160.80(11)
C54 O7 C43 112.4(3)
C54 O7 K2 113.7(2)
C43 O7 K2 110.0(2)
C45 O8 C44 112.5(3)
C45 O8 K2 119.0(2)
C44 O8 K2 116.1(2)
C46 O9 C47 112.8(4)
C46 O9 K2 113.5(3)
C47 O9 K2 113.9(3)
C49 O10 C48 111.7(4)
C49 O10 K2 114.1(3)
C48 O10 K2 114.9(3)
C51 O11 C50 112.6(4)
C51 O11 K2 114.4(3)
C50 O11 K2 113.3(3)
C52 O12 C53 112.9(4)
C52 O12 K2 118.9(3)
C53 O12 K2 116.2(3)
O7 C43 C44 110.6(3)
O7 C43 K2 47.48(18)
C44 C43 K2 81.0(2)
O8 C44 C43 108.8(4)
O8 C45 C46 109.1(4)
O9 C46 C45 107.8(4)
O9 C47 C48 108.8(4)
O10 C48 C47 109.4(4)
O10 C49 C50 108.6(4)
O11 C50 C49 108.7(4)
O11 C51 C52 108.8(4)
O12 C52 C51 109.1(4)
O12 C53 C54 108.6(4)

loop_
_geom_bond_atom_site_label_1
_geom_bond_atom_site_label_2
_geom_bond_distance
C7 C11 1.540(5)
C7 B8 1.612(5)
C7 B12 1.649(6)
C7 B3 1.663(6)
C7 B2 1.677(6)
C9 C21 1.492(5)
C9 B10 1.571(5)
C9 B8 1.583(5)
B8 B3 1.796(7)
B8 B4 1.981(6)
B10 B11 1.752(6)
B10 B5 1.808(6)
B10 B4 2.060(6)
B11 B5 1.723(7)
B11 B12 1.731(6)
B11 B6 1.748(7)
B12 B2 1.813(6)
B12 B6 1.818(6)
B3 B2 1.718(7)
B3 B1 1.729(7)
B3 B4 1.875(6)
B4 B1 1.840(6)
B4 B5 1.969(7)
B5 B6 1.756(6)
B5 B1 1.781(6)
B6 B2 1.746(7)
B6 B1 1.831(7)
B2 B1 1.800(7)
C11 C12 1.509(6)
C12 C17 1.394(5)
C12 C13 1.407(5)
C13 C14 1.366(6)
C14 C15 1.382(7)
C15 C16 1.379(6)
C16 C17 1.381(6)
C21 C22 1.528(6)
C22 C23 1.376(6)
C22 C27 1.390(6)
C23 C24 1.375(6)
C24 C25 1.358(7)
C25 C26 1.373(8)
C26 C27 1.409(7)
K1 O5 2.784(3)
K1 O6 2.840(3)
K1 O1 2.861(3)
K1 O3 2.897(3)
K1 O4 3.017(3)
K1 O2 3.076(3)
O1 C31 1.411(6)
O1 C42 1.431(6)
O2 C33 1.414(6)
O2 C32 1.462(6)
O3 C35 1.391(6)
O3 C34 1.427(6)
O4 C37 1.417(6)
O4 C36 1.442(6)
O5 C38 1.422(6)
O5 C39 1.438(6)
O6 C40 1.421(6)
O6 C41 1.425(6)
C31 C32 1.451(7)
C33 C34 1.476(8)
C35 C36 1.516(8)
C37 C38 1.505(8)
C39 C40 1.478(8)
C41 C42 1.475(7)
C54 O7 1.402(5)
C54 C53 1.497(7)
K2 O8 2.734(3)
K2 O7 2.766(3)
K2 O12 2.816(3)
K2 O9 2.831(3)
K2 O11 2.840(3)
K2 O10 2.873(3)
K2 C43 3.528(4)
O7 C43 1.440(5)
O8 C45 1.428(6)
O8 C44 1.435(5)
O9 C46 1.420(6)
O9 C47 1.425(6)
O10 C49 1.421(5)
O10 C48 1.427(6)
O11 C51 1.416(6)
O11 C50 1.442(6)
O12 C52 1.412(5)
O12 C53 1.435(6)
C43 C44 1.471(7)
C45 C46 1.490(7)
C47 C48 1.479(7)
C49 C50 1.475(7)
C51 C52 1.497(7)
